data_4340455
loop_
_publ_author_name
'Kole\<sa-Dobravc, Tanja'
'Lodyga-Chruscinska, Elzbieta'
'Symonowicz, Marzena'
'Sanna, Daniele'
'Meden, Anton'
'Perdih, Franc'
'Garribba, Eugenio'

_publ_section_title
;
 Synthesis and Characterization of V(IV)O Complexes of Picolinate and
 Pyrazine Derivatives. Behavior in the Solid State and Aqueous Solution
 and Biotransformation in the Presence of Blood Plasma Proteins.
;
_journal_issue 15
_journal_name_full 'Inorganic chemistry'
_journal_page_first 7960
_journal_paper_doi 10.1021/ic500766t
_journal_volume 53
_journal_year 2014
_chemical_formula_moiety 'C14 H8 N4 O6 V, 2(O), 2(H2 O)'
_chemical_formula_sum 'C14 H12 N4 O10 V'
_chemical_formula_weight 447.22
_chemical_name_systematic
;
aqua-bis(5-cianopyridine-2-carboxylato-N,O)-oxidovanadium(IV) tetrahydrate
;
_space_group_IT_number 2
_symmetry_cell_setting triclinic
_symmetry_space_group_name_Hall '-P 1'
_symmetry_space_group_name_H-M 'P -1'
_atom_sites_solution_hydrogens geom
_atom_sites_solution_primary direct
_atom_sites_solution_secondary difmap
_audit_creation_method SHELXL-97
_cell_angle_alpha 67.241(4)
_cell_angle_beta 89.320(3)
_cell_angle_gamma 77.516(4)
_cell_formula_units_Z 2
_cell_length_a 6.5182(3)
_cell_length_b 11.3405(5)
_cell_length_c 14.6439(6)
_cell_measurement_reflns_used 4235
_cell_measurement_temperature 150(2)
_cell_measurement_theta_max 30.2827
_cell_measurement_theta_min 2.9401
_cell_volume 971.49(8)
_computing_cell_refinement 'CrysAlis PRO (Agilent, 2011)'
_computing_data_collection 'CrysAlis PRO (Agilent, 2011)'
_computing_data_reduction 'CrysAlis PRO (Agilent, 2011)'
_computing_molecular_graphics 'ORTEP-3 for Windows version 2.02 (Farrugia, 2008)'
_computing_publication_material 'WinGX publication routines (Farrugia, 1999)'
_computing_structure_refinement 'SHELXL-97 (Sheldrick, 2008)'
_computing_structure_solution 'SIR97 (Altomare et al., 1999)'
_diffrn_ambient_temperature 150(2)
_diffrn_detector_area_resol_mean 10.4933
_diffrn_measured_fraction_theta_full 0.998
_diffrn_measured_fraction_theta_max 0.998
_diffrn_measurement_device_type 'SuperNova, Dual, Cu at zero, Atlas'
_diffrn_measurement_method '\w scans'
_diffrn_radiation_monochromator Mirror
_diffrn_radiation_source 'SuperNova (Mo) X-ray Source'
_diffrn_radiation_type MoK\a
_diffrn_radiation_wavelength 0.71073
_diffrn_reflns_av_R_equivalents 0.0264
_diffrn_reflns_av_sigmaI/netI 0.0461
_diffrn_reflns_limit_h_max 8
_diffrn_reflns_limit_h_min -8
_diffrn_reflns_limit_k_max 14
_diffrn_reflns_limit_k_min -14
_diffrn_reflns_limit_l_max 16
_diffrn_reflns_limit_l_min -19
_diffrn_reflns_number 9021
_diffrn_reflns_theta_full 27.48
_diffrn_reflns_theta_max 27.48
_diffrn_reflns_theta_min 3.03
_exptl_absorpt_coefficient_mu 0.571
_exptl_absorpt_correction_T_max 0.9347
_exptl_absorpt_correction_T_min 0.8253
_exptl_absorpt_correction_type multi-scan
_exptl_absorpt_process_details '(CrysAlis PRO; Agilent, 2011)'
_exptl_crystal_colour green
_exptl_crystal_density_diffrn 1.529
_exptl_crystal_density_method 'not measured'
_exptl_crystal_description prism
_exptl_crystal_F_000 454
_exptl_crystal_size_max 0.35
_exptl_crystal_size_mid 0.25
_exptl_crystal_size_min 0.12
_refine_diff_density_max 0.723
_refine_diff_density_min -0.456
_refine_diff_density_rms 0.065
_refine_ls_extinction_method none
_refine_ls_goodness_of_fit_ref 1.041
_refine_ls_hydrogen_treatment mixed
_refine_ls_matrix_type full
_refine_ls_number_parameters 298
_refine_ls_number_reflns 4450
_refine_ls_number_restraints 18
_refine_ls_restrained_S_all 1.097
_refine_ls_R_factor_all 0.0569
_refine_ls_R_factor_gt 0.0417
_refine_ls_shift/su_max 0.000
_refine_ls_shift/su_mean 0.000
_refine_ls_structure_factor_coef Fsqd
_refine_ls_weighting_details 'calc w=1/[\s^2^(Fo^2^)+(0.0441P)^2^+0.5508P] where P=(Fo^2^+2Fc^2^)/3'
_refine_ls_weighting_scheme calc
_refine_ls_wR_factor_gt 0.0969
_refine_ls_wR_factor_ref 0.1068
_reflns_number_gt 3586
_reflns_number_total 4450
_reflns_threshold_expression >2\s(I)
_cod_data_source_file ic500766t_si_002.cif
_cod_data_source_block 2
_cod_depositor_comments 'Adding full bibliography for 4340454--4340458.cif.'
_cod_original_cell_volume 971.49(7)
_cod_database_code 4340455

loop_
_symmetry_equiv_pos_as_xyz
'x, y, z'
'-x, -y, -z'

loop_
_atom_site_label
_atom_site_type_symbol
_atom_site_fract_x
_atom_site_fract_y
_atom_site_fract_z
_atom_site_U_iso_or_equiv
_atom_site_adp_type
_atom_site_occupancy
_atom_site_symmetry_multiplicity
_atom_site_calc_flag
_atom_site_refinement_flags
V1 V 0.61334(6) 0.70917(4) 0.77320(3) 0.01984(12) Uani 1 1 d .
N1 N 0.4187(3) 0.73016(18) 0.88578(13) 0.0205(4) Uani 1 1 d .
N3 N 0.2476(4) 1.0028(2) 1.06670(18) 0.0419(6) Uani 1 1 d .
N2 N 0.6658(3) 0.90492(18) 0.71270(13) 0.0203(4) Uani 1 1 d .
N4 N 1.1666(4) 1.1259(2) 0.7672(2) 0.0450(6) Uani 1 1 d .
O1 O 0.8293(3) 0.66003(16) 0.84110(12) 0.0273(4) Uani 1 1 d .
O2 O 0.4778(3) 0.56042(15) 0.80448(12) 0.0249(4) Uani 1 1 d .
O3 O 0.2643(3) 0.44381(16) 0.90123(12) 0.0284(4) Uani 1 1 d .
O4 O 0.3394(2) 0.83072(16) 0.67668(12) 0.0254(4) Uani 1 1 d .
O5 O 0.2043(3) 1.02276(19) 0.55227(14) 0.0399(5) Uani 1 1 d .
O6 O 0.7186(3) 0.67363(17) 0.65456(13) 0.0289(4) Uani 1 1 d D
H6B H 0.832(3) 0.695(3) 0.636(2) 0.043 Uiso 1 1 d D
H6A H 0.706(5) 0.6015(17) 0.656(2) 0.043 Uiso 1 1 d D
O7 O 0.0582(3) 0.75468(17) 0.58236(13) 0.0289(4) Uani 1 1 d D
H7B H 0.136(4) 0.772(3) 0.6171(19) 0.043 Uiso 1 1 d D
H7A H -0.004(4) 0.8280(17) 0.5398(17) 0.043 Uiso 1 1 d D
O8 O 0.4120(5) 0.3278(3) 0.7602(2) 0.0750(8) Uani 1 1 d D
H8B H 0.358(7) 0.264(3) 0.768(4) 0.112 Uiso 1 1 d D
H8A H 0.368(7) 0.364(4) 0.799(3) 0.112 Uiso 1 1 d D
O9A O 0.7780(8) 0.4209(4) 0.6972(4) 0.0566(13) Uani 0.50 1 d P
O10A O 0.2538(9) 0.5247(5) 0.5629(4) 0.0628(14) Uani 0.50 1 d P
O9B O 0.6361(16) 0.4824(9) 0.6194(6) 0.132(3) Uani 0.50 1 d PU
O10B O 0.0911(15) 0.5754(8) 0.4783(6) 0.130(3) Uani 0.50 1 d PU
C1 C 0.3480(3) 0.5372(2) 0.87376(16) 0.0218(5) Uani 1 1 d .
C2 C 0.3092(3) 0.6355(2) 0.92214(16) 0.0202(5) Uani 1 1 d .
C3 C 0.1766(4) 0.6295(2) 0.99736(16) 0.0225(5) Uani 1 1 d .
H3 H 0.1000 0.5625 1.0207 0.027 Uiso 1 1 calc R
C4 C 0.1575(4) 0.7224(2) 1.03795(18) 0.0265(5) Uani 1 1 d .
H4 H 0.0678 0.7205 1.0899 0.032 Uiso 1 1 calc R
C5 C 0.2725(4) 0.8192(2) 1.00109(17) 0.0241(5) Uani 1 1 d .
C6 C 0.4030(4) 0.8194(2) 0.92497(17) 0.0238(5) Uani 1 1 d .
H6 H 0.4825 0.8848 0.9006 0.029 Uiso 1 1 calc R
C7 C 0.2595(4) 0.9208(3) 1.03867(19) 0.0302(6) Uani 1 1 d .
C8 C 0.3384(4) 0.9492(2) 0.61926(17) 0.0256(5) Uani 1 1 d .
C9 C 0.5223(4) 0.9976(2) 0.64177(16) 0.0228(5) Uani 1 1 d .
C10 C 0.5387(4) 1.1263(2) 0.59583(19) 0.0317(6) Uani 1 1 d .
H10 H 0.4368 1.1886 0.5446 0.038 Uiso 1 1 calc R
C11 C 0.7070(4) 1.1628(2) 0.62601(19) 0.0322(6) Uani 1 1 d .
H11 H 0.7219 1.2509 0.5965 0.039 Uiso 1 1 calc R
C12 C 0.8530(4) 1.0681(2) 0.70001(18) 0.0264(5) Uani 1 1 d .
C13 C 0.8307(4) 0.9391(2) 0.74108(17) 0.0234(5) Uani 1 1 d .
H13 H 0.9343 0.8740 0.7901 0.028 Uiso 1 1 calc R
C14 C 1.0280(4) 1.1011(3) 0.7370(2) 0.0335(6) Uani 1 1 d .

loop_
_atom_site_aniso_label
_atom_site_aniso_U_11
_atom_site_aniso_U_22
_atom_site_aniso_U_33
_atom_site_aniso_U_23
_atom_site_aniso_U_13
_atom_site_aniso_U_12
V1 0.0197(2) 0.0203(2) 0.0203(2) -0.00735(15) 0.00167(15) -0.00730(15)
N1 0.0198(9) 0.0214(9) 0.0201(10) -0.0069(8) -0.0004(7) -0.0067(7)
N3 0.0417(14) 0.0508(15) 0.0539(15) -0.0372(13) 0.0192(12) -0.0218(12)
N2 0.0208(9) 0.0222(10) 0.0191(10) -0.0089(8) 0.0043(7) -0.0063(7)
N4 0.0417(14) 0.0434(14) 0.0604(16) -0.0249(13) 0.0075(12) -0.0228(12)
O1 0.0242(9) 0.0248(9) 0.0292(9) -0.0058(7) -0.0019(7) -0.0072(7)
O2 0.0285(9) 0.0245(8) 0.0269(9) -0.0127(7) 0.0058(7) -0.0117(7)
O3 0.0302(9) 0.0239(9) 0.0361(10) -0.0131(7) 0.0072(7) -0.0141(7)
O4 0.0220(8) 0.0285(9) 0.0248(9) -0.0081(7) -0.0014(7) -0.0081(7)
O5 0.0372(11) 0.0376(11) 0.0343(10) -0.0057(8) -0.0143(8) -0.0026(8)
O6 0.0324(10) 0.0308(10) 0.0327(10) -0.0177(8) 0.0122(8) -0.0166(8)
O7 0.0279(9) 0.0289(9) 0.0283(10) -0.0081(7) 0.0002(7) -0.0094(7)
O8 0.105(2) 0.0719(18) 0.096(2) -0.0639(16) 0.0519(17) -0.0619(17)
O9A 0.056(3) 0.037(2) 0.099(4) -0.044(3) 0.039(3) -0.023(2)
O10A 0.093(4) 0.049(3) 0.062(3) -0.035(2) 0.032(3) -0.024(3)
O9B 0.214(7) 0.144(6) 0.137(5) -0.117(5) 0.095(5) -0.129(5)
O10B 0.194(7) 0.139(6) 0.133(5) -0.102(5) 0.113(5) -0.108(5)
C1 0.0182(11) 0.0222(11) 0.0232(12) -0.0070(9) -0.0027(9) -0.0045(9)
C2 0.0183(11) 0.0200(11) 0.0202(11) -0.0049(9) -0.0029(9) -0.0058(8)
C3 0.0211(11) 0.0234(11) 0.0219(12) -0.0056(9) 0.0011(9) -0.0094(9)
C4 0.0240(12) 0.0311(13) 0.0260(12) -0.0116(10) 0.0052(10) -0.0092(10)
C5 0.0240(12) 0.0262(12) 0.0262(12) -0.0136(10) 0.0025(9) -0.0076(9)
C6 0.0256(12) 0.0227(11) 0.0256(12) -0.0096(9) 0.0011(10) -0.0103(9)
C7 0.0270(13) 0.0381(15) 0.0343(14) -0.0206(12) 0.0114(11) -0.0135(11)
C8 0.0246(12) 0.0307(13) 0.0209(12) -0.0102(10) 0.0016(9) -0.0052(10)
C9 0.0249(12) 0.0254(12) 0.0166(11) -0.0080(9) 0.0033(9) -0.0032(9)
C10 0.0371(14) 0.0248(13) 0.0261(13) -0.0039(10) 0.0005(11) -0.0042(11)
C11 0.0441(15) 0.0224(12) 0.0310(14) -0.0094(10) 0.0121(11) -0.0121(11)
C12 0.0284(13) 0.0276(12) 0.0300(13) -0.0152(10) 0.0114(10) -0.0131(10)
C13 0.0201(11) 0.0253(12) 0.0263(12) -0.0107(10) 0.0043(9) -0.0073(9)
C14 0.0359(15) 0.0288(13) 0.0418(15) -0.0169(12) 0.0132(12) -0.0144(11)

loop_
_atom_type_symbol
_atom_type_description
_atom_type_scat_dispersion_real
_atom_type_scat_dispersion_imag
_atom_type_scat_source
C C 0.0033 0.0016 'International Tables Vol C Tables 4.2.6.8 and 6.1.1.4'
H H 0.0000 0.0000 'International Tables Vol C Tables 4.2.6.8 and 6.1.1.4'
N N 0.0061 0.0033 'International Tables Vol C Tables 4.2.6.8 and 6.1.1.4'
O O 0.0106 0.0060 'International Tables Vol C Tables 4.2.6.8 and 6.1.1.4'
V V 0.3005 0.5294 'International Tables Vol C Tables 4.2.6.8 and 6.1.1.4'

loop_
_geom_angle_atom_site_label_1
_geom_angle_atom_site_label_2
_geom_angle_atom_site_label_3
_geom_angle
O1 V1 O2 108.67(8)
O1 V1 O6 99.76(8)
O2 V1 O6 87.26(7)
O1 V1 N1 95.17(8)
O2 V1 N1 78.49(7)
O6 V1 N1 162.04(7)
O1 V1 O4 162.92(8)
O2 V1 O4 87.76(7)
O6 V1 O4 85.28(7)
N1 V1 O4 83.31(7)
O1 V1 N2 89.47(8)
O2 V1 N2 161.64(7)
O6 V1 N2 92.51(7)
N1 V1 N2 97.58(7)
O4 V1 N2 73.94(7)
C6 N1 C2 119.18(19)
C6 N1 V1 127.59(15)
C2 N1 V1 113.15(14)
C13 N2 C9 118.8(2)
C13 N2 V1 124.17(15)
C9 N2 V1 117.03(15)
C1 O2 V1 120.36(14)
C8 O4 V1 119.96(15)
V1 O6 H6B 115(2)
V1 O6 H6A 114(2)
H6B O6 H6A 117(3)
H7B O7 H7A 104(3)
H8B O8 H8A 112(5)
O3 C1 O2 124.8(2)
O3 C1 C2 121.0(2)
O2 C1 C2 114.19(19)
N1 C2 C3 122.4(2)
N1 C2 C1 113.77(19)
C3 C2 C1 123.8(2)
C4 C3 C2 118.9(2)
C4 C3 H3 120.6
C2 C3 H3 120.6
C3 C4 C5 118.6(2)
C3 C4 H4 120.7
C5 C4 H4 120.7
C6 C5 C4 119.4(2)
C6 C5 C7 118.5(2)
C4 C5 C7 122.1(2)
N1 C6 C5 121.4(2)
N1 C6 H6 119.3
C5 C6 H6 119.3
N3 C7 C5 178.7(3)
O5 C8 O4 126.2(2)
O5 C8 C9 119.9(2)
O4 C8 C9 113.9(2)
N2 C9 C10 122.9(2)
N2 C9 C8 114.1(2)
C10 C9 C8 123.0(2)
C9 C10 C11 118.6(2)
C9 C10 H10 120.7
C11 C10 H10 120.7
C12 C11 C10 118.6(2)
C12 C11 H11 120.7
C10 C11 H11 120.7
C11 C12 C13 119.9(2)
C11 C12 C14 121.1(2)
C13 C12 C14 118.9(2)
N2 C13 C12 121.2(2)
N2 C13 H13 119.4
C12 C13 H13 119.4
N4 C14 C12 179.2(3)

loop_
_geom_bond_atom_site_label_1
_geom_bond_atom_site_label_2
_geom_bond_distance
V1 O1 1.5956(16)
V1 O2 1.9681(16)
V1 O6 2.0114(17)
V1 N1 2.1230(19)
V1 O4 2.1390(16)
V1 N2 2.1515(19)
N1 C6 1.330(3)
N1 C2 1.351(3)
N3 C7 1.142(3)
N2 C13 1.339(3)
N2 C9 1.346(3)
N4 C14 1.143(3)
O2 C1 1.298(3)
O3 C1 1.223(3)
O4 C8 1.279(3)
O5 C8 1.223(3)
O6 H6B 0.839(10)
O6 H6A 0.835(10)
O7 H7B 0.830(10)
O7 H7A 0.838(10)
O8 H8B 0.841(11)
O8 H8A 0.839(11)
C1 C2 1.514(3)
C2 C3 1.382(3)
C3 C4 1.380(3)
C3 H3 0.9500
C4 C5 1.395(3)
C4 H4 0.9500
C5 C6 1.394(3)
C5 C7 1.444(3)
C6 H6 0.9500
C8 C9 1.510(3)
C9 C10 1.378(3)
C10 C11 1.385(4)
C10 H10 0.9500
C11 C12 1.384(4)
C11 H11 0.9500
C12 C13 1.390(3)
C12 C14 1.446(4)
C13 H13 0.9500

loop_
_geom_hbond_atom_site_label_D
_geom_hbond_atom_site_label_H
_geom_hbond_atom_site_label_A
_geom_hbond_distance_DH
_geom_hbond_distance_HA
_geom_hbond_distance_DA
_geom_hbond_angle_DHA
_geom_hbond_site_symmetry_A
O6 H6B O7 0.839(10) 1.799(11) 2.633(2) 173(3) 1_655
O6 H6A O9B 0.835(10) 1.770(15) 2.575(6) 161(3) .
O6 H6A O9A 0.835(10) 1.847(16) 2.626(4) 155(3) .
O7 H7B O4 0.830(10) 1.949(12) 2.770(2) 170(3) .
O7 H7A O5 0.838(10) 1.927(13) 2.747(2) 166(3) 2_576
O8 H8B N4 0.841(11) 2.206(15) 3.035(3) 169(5) 1_445
O8 H8A O3 0.839(11) 2.065(11) 2.903(3) 177(5) .
O8 H8A O2 0.839(11) 2.51(4) 3.063(3) 125(4) .

loop_
_geom_torsion_atom_site_label_1
_geom_torsion_atom_site_label_2
_geom_torsion_atom_site_label_3
_geom_torsion_atom_site_label_4
_geom_torsion
O1 V1 N1 C6 69.97(19)
O2 V1 N1 C6 178.0(2)
O6 V1 N1 C6 -143.8(2)
O4 V1 N1 C6 -92.93(19)
N2 V1 N1 C6 -20.2(2)
O1 V1 N1 C2 -106.73(15)
O2 V1 N1 C2 1.31(14)
O6 V1 N1 C2 39.5(3)
O4 V1 N1 C2 90.37(15)
N2 V1 N1 C2 163.11(15)
O1 V1 N2 C13 -2.03(18)
O2 V1 N2 C13 169.34(19)
O6 V1 N2 C13 -101.77(18)
N1 V1 N2 C13 93.11(18)
O4 V1 N2 C13 173.87(19)
O1 V1 N2 C9 177.84(16)
O2 V1 N2 C9 -10.8(3)
O6 V1 N2 C9 78.10(16)
N1 V1 N2 C9 -87.01(16)
O4 V1 N2 C9 -6.26(15)
O1 V1 O2 C1 89.72(17)
O6 V1 O2 C1 -170.90(16)
N1 V1 O2 C1 -1.90(16)
O4 V1 O2 C1 -85.52(16)
N2 V1 O2 C1 -81.2(3)
O1 V1 O4 C8 24.0(3)
O2 V1 O4 C8 -171.48(17)
O6 V1 O4 C8 -84.04(17)
N1 V1 O4 C8 109.86(17)
N2 V1 O4 C8 9.95(16)
V1 O2 C1 O3 -176.46(17)
V1 O2 C1 C2 2.1(2)
C6 N1 C2 C3 1.6(3)
V1 N1 C2 C3 178.62(17)
C6 N1 C2 C1 -177.69(19)
V1 N1 C2 C1 -0.7(2)
O3 C1 C2 N1 177.8(2)
O2 C1 C2 N1 -0.8(3)
O3 C1 C2 C3 -1.5(3)
O2 C1 C2 C3 179.9(2)
N1 C2 C3 C4 -1.0(3)
C1 C2 C3 C4 178.3(2)
C2 C3 C4 C5 0.2(3)
C3 C4 C5 C6 -0.1(3)
C3 C4 C5 C7 179.3(2)
C2 N1 C6 C5 -1.5(3)
V1 N1 C6 C5 -178.02(16)
C4 C5 C6 N1 0.8(4)
C7 C5 C6 N1 -178.6(2)
V1 O4 C8 O5 170.0(2)
V1 O4 C8 C9 -11.4(3)
C13 N2 C9 C10 0.9(3)
V1 N2 C9 C10 -179.00(18)
C13 N2 C9 C8 -177.30(19)
V1 N2 C9 C8 2.8(2)
O5 C8 C9 N2 -175.9(2)
O4 C8 C9 N2 5.4(3)
O5 C8 C9 C10 5.9(4)
O4 C8 C9 C10 -172.8(2)
N2 C9 C10 C11 -1.9(4)
C8 C9 C10 C11 176.1(2)
C9 C10 C11 C12 0.9(4)
C10 C11 C12 C13 1.1(4)
C10 C11 C12 C14 -177.8(2)
C9 N2 C13 C12 1.2(3)
V1 N2 C13 C12 -178.89(16)
C11 C12 C13 N2 -2.3(3)
C14 C12 C13 N2 176.7(2)
